data_2232935
loop_
_publ_author_name
'Ru, Jing'
'Zhang, Rufen'

_publ_section_title
;
 <i>catena</i>-Poly[[triphenyltin(IV)]-\m-3-methylphenylseleninato-\k^2^<i>O</i>:<i>O</i>']
;
_journal_coeditor_code RZ2663
_journal_issue 12
_journal_name_full 'Acta Crystallographica Section E'
_journal_page_first m1809
_journal_paper_doi 10.1107/S1600536811049245
_journal_volume 67
_journal_year 2011
_chemical_formula_iupac '[Sn (C6 H5)3 (C7 H7 O2 Se)]'
_chemical_formula_moiety 'C25 H22 O2 Se Sn'
_chemical_formula_sum 'C25 H22 O2 Se Sn'
_chemical_formula_weight 552.08
_chemical_name_systematic
;
<i>catena</i>-Poly[[triphenyltin(IV)]-\m-3-methylphenylseleninato-
\k^2^<i>O</i>:<i>O</i>']
;
_space_group_IT_number 14
_symmetry_cell_setting monoclinic
_symmetry_space_group_name_Hall '-P 2ybc'
_symmetry_space_group_name_H-M 'P 1 21/c 1'
_atom_sites_solution_hydrogens geom
_atom_sites_solution_primary direct
_atom_sites_solution_secondary difmap
_audit_creation_method SHELXL-97
_cell_angle_alpha 90.00
_cell_angle_beta 94.3240(10)
_cell_angle_gamma 90.00
_cell_formula_units_Z 4
_cell_length_a 12.3293(11)
_cell_length_b 14.3519(16)
_cell_length_c 12.2865(13)
_cell_measurement_reflns_used 3292
_cell_measurement_temperature 298(2)
_cell_measurement_theta_max 26.961
_cell_measurement_theta_min 2.666
_cell_volume 2167.9(4)
_computing_cell_refinement 'SAINT (Bruker, 2007)'
_computing_data_collection 'SMART (Bruker, 2007)'
_computing_data_reduction 'SAINT (Bruker, 2007)'
_computing_molecular_graphics 'SHELXTL (Sheldrick, 2008)'
_computing_publication_material 'SHELXTL (Sheldrick, 2008)'
_computing_structure_refinement 'SHELXL97 (Sheldrick, 2008)'
_computing_structure_solution 'SHELXS97 (Sheldrick, 2008)'
_diffrn_ambient_temperature 298(2)
_diffrn_measured_fraction_theta_full 0.997
_diffrn_measured_fraction_theta_max 0.997
_diffrn_measurement_device_type 'Bruker SMART 1000 CCD area-detector'
_diffrn_measurement_method 'phi and omega scans'
_diffrn_radiation_monochromator graphite
_diffrn_radiation_source 'fine-focus sealed tube'
_diffrn_radiation_type MoK\a
_diffrn_radiation_wavelength 0.71073
_diffrn_reflns_av_R_equivalents 0.0607
_diffrn_reflns_av_sigmaI/netI 0.0634
_diffrn_reflns_limit_h_max 14
_diffrn_reflns_limit_h_min -14
_diffrn_reflns_limit_k_max 17
_diffrn_reflns_limit_k_min -17
_diffrn_reflns_limit_l_max 12
_diffrn_reflns_limit_l_min -14
_diffrn_reflns_number 10632
_diffrn_reflns_theta_full 25.02
_diffrn_reflns_theta_max 25.02
_diffrn_reflns_theta_min 2.67
_exptl_absorpt_coefficient_mu 2.876
_exptl_absorpt_correction_T_max 0.7619
_exptl_absorpt_correction_T_min 0.4326
_exptl_absorpt_correction_type multi-scan
_exptl_absorpt_process_details '(SADABS; Bruker, 2007)'
_exptl_crystal_colour colourless
_exptl_crystal_density_diffrn 1.691
_exptl_crystal_density_method 'not measured'
_exptl_crystal_description block
_exptl_crystal_F_000 1088
_exptl_crystal_size_max 0.35
_exptl_crystal_size_mid 0.14
_exptl_crystal_size_min 0.10
_refine_diff_density_max 1.109
_refine_diff_density_min -0.707
_refine_ls_extinction_method none
_refine_ls_goodness_of_fit_ref 1.085
_refine_ls_hydrogen_treatment constr
_refine_ls_matrix_type full
_refine_ls_number_parameters 263
_refine_ls_number_reflns 3821
_refine_ls_number_restraints 0
_refine_ls_restrained_S_all 1.085
_refine_ls_R_factor_all 0.0646
_refine_ls_R_factor_gt 0.0376
_refine_ls_shift/su_max 0.001
_refine_ls_shift/su_mean 0.000
_refine_ls_structure_factor_coef Fsqd
_refine_ls_weighting_details 'calc w=1/[\s^2^(Fo^2^)+(0.0361P)^2^+1.7781P] where P=(Fo^2^+2Fc^2^)/3'
_refine_ls_weighting_scheme calc
_refine_ls_wR_factor_gt 0.0813
_refine_ls_wR_factor_ref 0.0966
_reflns_number_gt 2802
_reflns_number_total 3821
_reflns_threshold_expression I>2sigma(I)
_cod_data_source_file rz2663.cif
_cod_data_source_block I
_cod_original_sg_symbol_H-M 'P 21/c'
_cod_database_code 2232935
_cod_database_fobs_code 2232935

loop_
_symmetry_equiv_pos_as_xyz
'x, y, z'
'-x, y+1/2, -z+1/2'
'-x, -y, -z'
'x, -y-1/2, z-1/2'

loop_
_atom_site_type_symbol
_atom_site_label
_atom_site_fract_x
_atom_site_fract_y
_atom_site_fract_z
_atom_site_U_iso_or_equiv
_atom_site_adp_type
_atom_site_calc_flag
_atom_site_refinement_flags
_atom_site_occupancy
_atom_site_symmetry_multiplicity
Sn Sn1 0.70340(3) 0.19810(3) 0.84922(3) 0.02761(13) Uani d . 1 1
Se Se1 0.77442(5) 0.15274(4) 0.58249(4) 0.03037(17) Uani d . 1 1
O O1 0.7026(3) 0.2382(3) 0.5185(3) 0.0369(10) Uani d . 1 1
O O2 0.7000(3) 0.1284(3) 0.6898(3) 0.0358(10) Uani d . 1 1
C C1 0.7357(5) 0.0477(4) 0.4897(4) 0.0301(13) Uani d . 1 1
C C2 0.8174(5) -0.0095(4) 0.4585(5) 0.0391(15) Uani d . 1 1
H H2 0.8887 0.0016 0.4855 0.047 Uiso calc R 1 1
C C3 0.7952(6) -0.0832(5) 0.3876(5) 0.0516(18) Uani d . 1 1
C C4 0.6892(6) -0.0984(5) 0.3507(5) 0.0537(19) Uani d . 1 1
H H4 0.6725 -0.1482 0.3041 0.064 Uiso calc R 1 1
C C5 0.6067(6) -0.0415(5) 0.3812(5) 0.0542(18) Uani d . 1 1
H H5 0.5354 -0.0530 0.3545 0.065 Uiso calc R 1 1
C C6 0.6288(5) 0.0312(4) 0.4498(5) 0.0382(15) Uani d . 1 1
H H6 0.5731 0.0697 0.4699 0.046 Uiso calc R 1 1
C C7 0.8869(7) -0.1441(6) 0.3487(7) 0.089(3) Uani d . 1 1
H H7A 0.8624 -0.2075 0.3418 0.133 Uiso calc R 1 1
H H7B 0.9488 -0.1409 0.4008 0.133 Uiso calc R 1 1
H H7C 0.9068 -0.1220 0.2792 0.133 Uiso calc R 1 1
C C8 0.5467(4) 0.2559(4) 0.8132(4) 0.0289(12) Uani d . 1 1
C C9 0.5205(5) 0.2946(5) 0.7122(5) 0.0475(17) Uani d . 1 1
H H9 0.5676 0.2878 0.6570 0.057 Uiso calc R 1 1
C C10 0.4236(6) 0.3440(6) 0.6922(6) 0.066(2) Uani d . 1 1
H H10 0.4070 0.3706 0.6239 0.080 Uiso calc R 1 1
C C11 0.3525(6) 0.3539(5) 0.7720(7) 0.061(2) Uani d . 1 1
H H11 0.2886 0.3878 0.7586 0.073 Uiso calc R 1 1
C C12 0.3767(5) 0.3133(5) 0.8715(6) 0.0499(18) Uani d . 1 1
H H12 0.3278 0.3180 0.9253 0.060 Uiso calc R 1 1
C C13 0.4728(5) 0.2655(4) 0.8929(5) 0.0394(15) Uani d . 1 1
H H13 0.4887 0.2392 0.9614 0.047 Uiso calc R 1 1
C C14 0.8439(5) 0.2784(4) 0.8187(4) 0.0299(13) Uani d . 1 1
C C15 0.8425(5) 0.3467(4) 0.7412(5) 0.0439(16) Uani d . 1 1
H H15 0.7786 0.3574 0.6977 0.053 Uiso calc R 1 1
C C16 0.9327(6) 0.4001(5) 0.7254(6) 0.0566(19) Uani d . 1 1
H H16 0.9288 0.4471 0.6731 0.068 Uiso calc R 1 1
C C17 1.0270(6) 0.3841(5) 0.7861(6) 0.058(2) Uani d . 1 1
H H17 1.0883 0.4196 0.7750 0.070 Uiso calc R 1 1
C C18 1.0322(5) 0.3148(5) 0.8646(6) 0.0540(19) Uani d . 1 1
H H18 1.0969 0.3039 0.9066 0.065 Uiso calc R 1 1
C C19 0.9419(5) 0.2624(4) 0.8804(5) 0.0394(15) Uani d . 1 1
H H19 0.9460 0.2155 0.9329 0.047 Uiso calc R 1 1
C C20 0.7300(5) 0.0694(4) 0.9337(4) 0.0312(13) Uani d . 1 1
C C21 0.6583(5) 0.0405(4) 1.0097(5) 0.0430(16) Uani d . 1 1
H H21 0.5969 0.0757 1.0214 0.052 Uiso calc R 1 1
C C22 0.6796(7) -0.0412(5) 1.0677(5) 0.057(2) Uani d . 1 1
H H22 0.6319 -0.0607 1.1182 0.069 Uiso calc R 1 1
C C23 0.7689(8) -0.0929(5) 1.0516(6) 0.066(2) Uani d . 1 1
H H23 0.7818 -0.1477 1.0908 0.079 Uiso calc R 1 1
C C24 0.8394(7) -0.0651(5) 0.9787(7) 0.065(2) Uani d . 1 1
H H24 0.9013 -0.1003 0.9690 0.077 Uiso calc R 1 1
C C25 0.8198(5) 0.0154(4) 0.9186(5) 0.0472(17) Uani d . 1 1
H H25 0.8678 0.0332 0.8675 0.057 Uiso calc R 1 1

loop_
_atom_site_aniso_label
_atom_site_aniso_U_11
_atom_site_aniso_U_22
_atom_site_aniso_U_33
_atom_site_aniso_U_12
_atom_site_aniso_U_13
_atom_site_aniso_U_23
Sn1 0.0338(2) 0.0285(2) 0.0204(2) 0.00111(18) 0.00173(15) 0.00267(18)
Se1 0.0344(3) 0.0338(3) 0.0231(3) 0.0015(3) 0.0036(2) -0.0007(3)
O1 0.053(3) 0.039(2) 0.018(2) 0.009(2) 0.0011(18) -0.0015(18)
O2 0.053(3) 0.038(2) 0.016(2) -0.007(2) 0.0051(17) -0.0003(18)
C1 0.050(4) 0.026(3) 0.015(3) 0.003(3) 0.007(2) 0.000(2)
C2 0.045(4) 0.041(3) 0.032(3) 0.010(3) 0.004(3) 0.002(3)
C3 0.077(5) 0.047(4) 0.032(4) 0.021(4) 0.014(4) -0.004(3)
C4 0.086(6) 0.043(4) 0.033(4) -0.009(4) 0.005(4) -0.004(3)
C5 0.059(5) 0.059(4) 0.045(4) -0.003(4) 0.000(3) 0.000(4)
C6 0.038(4) 0.035(3) 0.042(4) -0.001(3) 0.005(3) -0.002(3)
C7 0.106(7) 0.092(7) 0.070(6) 0.040(6) 0.017(5) -0.030(5)
C8 0.034(3) 0.023(3) 0.029(3) 0.001(3) 0.000(2) -0.001(3)
C9 0.047(4) 0.065(4) 0.032(4) 0.012(3) 0.009(3) 0.010(3)
C10 0.058(5) 0.091(6) 0.050(5) 0.022(4) 0.003(4) 0.030(4)
C11 0.042(4) 0.070(5) 0.070(5) 0.022(4) 0.003(4) 0.003(4)
C12 0.036(4) 0.066(5) 0.050(4) -0.001(3) 0.014(3) -0.015(4)
C13 0.038(4) 0.050(4) 0.031(3) -0.002(3) 0.008(3) 0.001(3)
C14 0.037(3) 0.030(3) 0.024(3) 0.001(2) 0.009(2) -0.004(3)
C15 0.051(4) 0.049(4) 0.031(4) 0.000(3) -0.005(3) 0.008(3)
C16 0.064(5) 0.057(4) 0.051(5) -0.011(4) 0.017(4) 0.012(4)
C17 0.048(4) 0.067(5) 0.063(5) -0.018(4) 0.018(4) 0.005(4)
C18 0.030(4) 0.066(5) 0.065(5) 0.001(3) -0.003(3) -0.009(4)
C19 0.038(4) 0.039(3) 0.041(4) 0.006(3) 0.002(3) 0.003(3)
C20 0.046(4) 0.028(3) 0.018(3) -0.003(3) -0.003(2) 0.000(2)
C21 0.056(4) 0.039(4) 0.034(4) -0.009(3) 0.007(3) 0.000(3)
C22 0.089(6) 0.053(4) 0.030(4) -0.025(4) 0.001(4) 0.011(3)
C23 0.103(7) 0.040(4) 0.051(5) -0.002(4) -0.015(5) 0.018(4)
C24 0.081(6) 0.042(4) 0.069(5) 0.022(4) -0.008(4) -0.005(4)
C25 0.056(4) 0.040(4) 0.046(4) 0.010(3) 0.002(3) 0.003(3)

loop_
_atom_type_symbol
_atom_type_description
_atom_type_scat_dispersion_real
_atom_type_scat_dispersion_imag
_atom_type_scat_source
C C 0.0033 0.0016 'International Tables Vol C Tables 4.2.6.8 and 6.1.1.4'
H H 0.0000 0.0000 'International Tables Vol C Tables 4.2.6.8 and 6.1.1.4'
O O 0.0106 0.0060 'International Tables Vol C Tables 4.2.6.8 and 6.1.1.4'
Se Se -0.0929 2.2259 'International Tables Vol C Tables 4.2.6.8 and 6.1.1.4'
Sn Sn -0.6537 1.4246 'International Tables Vol C Tables 4.2.6.8 and 6.1.1.4'

loop_
_geom_angle_atom_site_label_1
_geom_angle_atom_site_label_2
_geom_angle_atom_site_label_3
_geom_angle_site_symmetry_3
_geom_angle
C8 Sn1 C20 . 123.1(2)
C8 Sn1 C14 . 119.4(2)
C20 Sn1 C14 . 117.1(2)
C8 Sn1 O2 . 92.10(18)
C20 Sn1 O2 . 91.81(17)
C14 Sn1 O2 . 92.88(17)
C8 Sn1 O1 4_566 88.08(18)
C20 Sn1 O1 4_566 85.07(17)
C14 Sn1 O1 4_566 90.18(17)
O2 Sn1 O1 4_566 176.38(13)
O1 Se1 O2 . 102.58(19)
O1 Se1 C1 . 101.3(2)
O2 Se1 C1 . 100.0(2)
Se1 O1 Sn1 4_565 133.3(2)
Se1 O2 Sn1 . 128.6(2)
C2 C1 C6 . 119.6(5)
C2 C1 Se1 . 118.5(5)
C6 C1 Se1 . 121.8(4)
C1 C2 C3 . 121.1(6)
C1 C2 H2 . 119.4
C3 C2 H2 . 119.4
C4 C3 C2 . 117.9(6)
C4 C3 C7 . 120.9(7)
C2 C3 C7 . 121.1(7)
C3 C4 C5 . 121.5(7)
C3 C4 H4 . 119.3
C5 C4 H4 . 119.3
C6 C5 C4 . 120.4(7)
C6 C5 H5 . 119.8
C4 C5 H5 . 119.8
C5 C6 C1 . 119.4(6)
C5 C6 H6 . 120.3
C1 C6 H6 . 120.3
C3 C7 H7A . 109.5
C3 C7 H7B . 109.5
H7A C7 H7B . 109.5
C3 C7 H7C . 109.5
H7A C7 H7C . 109.5
H7B C7 H7C . 109.5
C9 C8 C13 . 118.2(5)
C9 C8 Sn1 . 119.6(4)
C13 C8 Sn1 . 121.7(4)
C8 C9 C10 . 120.2(6)
C8 C9 H9 . 119.9
C10 C9 H9 . 119.9
C11 C10 C9 . 120.8(7)
C11 C10 H10 . 119.6
C9 C10 H10 . 119.6
C12 C11 C10 . 119.2(6)
C12 C11 H11 . 120.4
C10 C11 H11 . 120.4
C11 C12 C13 . 120.6(6)
C11 C12 H12 . 119.7
C13 C12 H12 . 119.7
C12 C13 C8 . 120.9(6)
C12 C13 H13 . 119.5
C8 C13 H13 . 119.5
C15 C14 C19 . 117.5(5)
C15 C14 Sn1 . 122.8(4)
C19 C14 Sn1 . 119.8(4)
C14 C15 C16 . 122.0(6)
C14 C15 H15 . 119.0
C16 C15 H15 . 119.0
C17 C16 C15 . 119.8(7)
C17 C16 H16 . 120.1
C15 C16 H16 . 120.1
C16 C17 C18 . 119.9(6)
C16 C17 H17 . 120.0
C18 C17 H17 . 120.0
C19 C18 C17 . 120.0(6)
C19 C18 H18 . 120.0
C17 C18 H18 . 120.0
C18 C19 C14 . 120.8(6)
C18 C19 H19 . 119.6
C14 C19 H19 . 119.6
C25 C20 C21 . 118.7(6)
C25 C20 Sn1 . 121.2(4)
C21 C20 Sn1 . 120.1(4)
C22 C21 C20 . 119.3(6)
C22 C21 H21 . 120.3
C20 C21 H21 . 120.3
C23 C22 C21 . 120.9(7)
C23 C22 H22 . 119.5
C21 C22 H22 . 119.5
C22 C23 C24 . 120.2(7)
C22 C23 H23 . 119.9
C24 C23 H23 . 119.9
C23 C24 C25 . 120.3(7)
C23 C24 H24 . 119.9
C25 C24 H24 . 119.9
C20 C25 C24 . 120.6(7)
C20 C25 H25 . 119.7
C24 C25 H25 . 119.7

loop_
_geom_bond_atom_site_label_1
_geom_bond_atom_site_label_2
_geom_bond_site_symmetry_2
_geom_bond_distance
Sn1 C8 . 2.119(5)
Sn1 C20 . 2.132(5)
Sn1 C14 . 2.136(5)
Sn1 O2 . 2.197(4)
Sn1 O1 4_566 2.273(4)
Se1 O1 . 1.674(4)
Se1 O2 . 1.698(3)
Se1 C1 . 1.928(5)
O1 Sn1 4_565 2.273(4)
C1 C2 . 1.376(7)
C1 C6 . 1.391(8)
C2 C3 . 1.384(9)
C2 H2 . 0.9300
C3 C4 . 1.368(10)
C3 C7 . 1.533(9)
C4 C5 . 1.378(9)
C4 H4 . 0.9300
C5 C6 . 1.356(9)
C5 H5 . 0.9300
C6 H6 . 0.9300
C7 H7A . 0.9600
C7 H7B . 0.9600
C7 H7C . 0.9600
C8 C9 . 1.376(8)
C8 C13 . 1.393(8)
C9 C10 . 1.395(9)
C9 H9 . 0.9300
C10 C11 . 1.371(10)
C10 H10 . 0.9300
C11 C12 . 1.367(10)
C11 H11 . 0.9300
C12 C13 . 1.378(9)
C12 H12 . 0.9300
C13 H13 . 0.9300
C14 C15 . 1.367(8)
C14 C19 . 1.397(8)
C15 C16 . 1.376(9)
C15 H15 . 0.9300
C16 C17 . 1.354(10)
C16 H16 . 0.9300
C17 C18 . 1.383(10)
C17 H17 . 0.9300
C18 C19 . 1.369(9)
C18 H18 . 0.9300
C19 H19 . 0.9300
C20 C25 . 1.376(8)
C20 C21 . 1.396(8)
C21 C22 . 1.386(9)
C21 H21 . 0.9300
C22 C23 . 1.354(10)
C22 H22 . 0.9300
C23 C24 . 1.356(10)
C23 H23 . 0.9300
C24 C25 . 1.382(9)
C24 H24 . 0.9300
C25 H25 . 0.9300

loop_
_geom_hbond_atom_site_label_D
_geom_hbond_atom_site_label_H
_geom_hbond_atom_site_label_A
_geom_hbond_distance_DH
_geom_hbond_distance_HA
_geom_hbond_distance_DA
_geom_hbond_angle_DHA
C9 H9 O1 0.93 2.57 3.487(7) 169.3
